data_2106553
loop_
_publ_author_name
'Lindqvist, O.'
'Mark, W.'
'Moret, J.'

_publ_section_title
;
 The crystal structure of Te4 O9
;
_journal_name_full 'Acta Crystallographica B (24,1968-38,1982)'
_journal_page_first 1255
_journal_page_last 1259
_journal_volume 31
_journal_year 1975
_chemical_formula_sum 'O9 Te4'
_chemical_name_systematic 'Te4 O9'
_space_group_IT_number 148
_symmetry_space_group_name_Hall '-R 3'
_symmetry_space_group_name_H-M 'R -3 :H'
_cell_angle_alpha 90
_cell_angle_beta 90
_cell_angle_gamma 120
_cell_formula_units_Z 6
_cell_length_a 9.32
_cell_length_b 9.32
_cell_length_c 14.486
_cell_volume 1089.710
_citation_journal_id_ASTM ACBCAR
_cod_data_source_file Lindqvist_ACBCAR_1975_1969.cif
_cod_data_source_block O9Te4
_cod_original_cell_volume 1089.71
_cod_database_code 2106553

loop_
_symmetry_equiv_pos_as_xyz
x,y,z
-y,x-y,z
-x+y,-x,z
-x,-y,-z
y,-x+y,-z
x-y,x,-z
x+2/3,y+1/3,z+1/3
-y+2/3,x-y+1/3,z+1/3
-x+y+2/3,-x+1/3,z+1/3
-x+2/3,-y+1/3,-z+1/3
y+2/3,-x+y+1/3,-z+1/3
x-y+2/3,x+1/3,-z+1/3
x+1/3,y+2/3,z+2/3
-y+1/3,x-y+2/3,z+2/3
-x+y+1/3,-x+2/3,z+2/3
-x+1/3,-y+2/3,-z+2/3
y+1/3,-x+y+2/3,-z+2/3
x-y+1/3,x+2/3,-z+2/3

loop_
_atom_site_label
_atom_site_type_symbol
_atom_site_fract_x
_atom_site_fract_y
_atom_site_fract_z
_atom_site_occupancy
_atom_site_U_iso_or_equiv
O1 O-2 0.365 0.8458 0.5667 1 0.0
O2 O-2 0.8218 0.3153 0.5928 1 0.0
O3 O-2 0.2581 0.0282 0.4543 1 0.0
Te2 Te+4 0.73555 0.02099 0.4202 1 0.0
Te1 Te+6 0.3333 0.6667 0.48473 1 0.0
